data_4348835
loop_
_publ_author_name
'Hawes, Chris S.'
'Knowles, Gregory P.'
'Chaffee, Alan L.'
'White, Keith F.'
'Abrahams, Brendan F.'
'Batten, Stuart R.'
'Turner, David R.'

_publ_section_title
;
 Porous Polyrotaxane Coordination Networks Containing Two Distinct
 Conformers of a Discontinuously Flexible Ligand.
;
_journal_issue 20
_journal_name_full 'Inorganic chemistry'
_journal_page_first 10467
_journal_page_last 10474
_journal_paper_doi 10.1021/acs.inorgchem.6b01713
_journal_volume 55
_journal_year 2016
_chemical_formula_moiety 'C40 H42 N4 O9 S Zn2'
_chemical_formula_sum 'C40 H42 N4 O9 S Zn2'
_chemical_formula_weight 885.57
_space_group_crystal_system triclinic
_space_group_IT_number 2
_space_group_name_Hall '-P 1'
_space_group_name_H-M_alt 'P -1'
_atom_sites_solution_hydrogens mixed
_audit_creation_date 2016-04-30
_audit_creation_method
;
Olex2 1.2
(compiled 2016.02.19 svn.r3266 for OlexSys, GUI svn.r5155)
;
_cell_angle_alpha 76.46(3)
_cell_angle_beta 85.52(3)
_cell_angle_gamma 69.16(3)
_cell_formula_units_Z 2
_cell_length_a 10.766(2)
_cell_length_b 12.993(3)
_cell_length_c 20.035(4)
_cell_measurement_reflns_used 26661
_cell_measurement_temperature 100
_cell_measurement_theta_max 25.000
_cell_measurement_theta_min 0.368
_cell_volume 2546.4(11)
_computing_cell_refinement 'XDS (Kabsch, 1993)'
_computing_data_collection 'BluIce (McPhillips, 2002)'
_computing_data_reduction 'XDS (Kabsch, 1993)'
_computing_molecular_graphics 'Olex2 (Dolomanov et al., 2009)'
_computing_publication_material 'Olex2 (Dolomanov et al., 2009)'
_computing_structure_refinement 'ShelXL (Sheldrick, 2015)'
_computing_structure_solution 'ShelXS (Sheldrick, 2015)'
_diffrn_ambient_temperature 100
_diffrn_detector_area_resol_mean 8
_diffrn_measured_fraction_theta_full 0.990
_diffrn_measured_fraction_theta_max 0.990
_diffrn_measurement_device_type 'ADSC Quantum 210r'
_diffrn_measurement_method 'Phi Scan'
_diffrn_radiation_monochromator 'Silicon Double Crystal'
_diffrn_radiation_type Synchrotron
_diffrn_radiation_wavelength 0.7109
_diffrn_reflns_av_R_equivalents 0.1281
_diffrn_reflns_av_unetI/netI 0.0678
_diffrn_reflns_Laue_measured_fraction_full 0.990
_diffrn_reflns_Laue_measured_fraction_max 0.990
_diffrn_reflns_limit_h_max 13
_diffrn_reflns_limit_h_min -13
_diffrn_reflns_limit_k_max 16
_diffrn_reflns_limit_k_min -16
_diffrn_reflns_limit_l_max 24
_diffrn_reflns_limit_l_min -24
_diffrn_reflns_number 53473
_diffrn_reflns_point_group_measured_fraction_full 0.990
_diffrn_reflns_point_group_measured_fraction_max 0.990
_diffrn_reflns_theta_full 26.000
_diffrn_reflns_theta_max 26.000
_diffrn_reflns_theta_min 2.396
_diffrn_source 'Australian Synchrotron'
_diffrn_standards_number 0
_exptl_absorpt_coefficient_mu 1.030
_exptl_absorpt_correction_type multi-scan
_exptl_absorpt_process_details 'XScale within XDS'
_exptl_crystal_colour colourless
_exptl_crystal_colour_primary colourless
_exptl_crystal_density_diffrn 1.155
_exptl_crystal_density_method 'not measured'
_exptl_crystal_description block
_exptl_crystal_F_000 916
_exptl_crystal_size_max 0.06
_exptl_crystal_size_mid 0.04
_exptl_crystal_size_min 0.03
_refine_diff_density_max 1.205
_refine_diff_density_min -0.674
_refine_diff_density_rms 0.070
_refine_ls_extinction_method none
_refine_ls_goodness_of_fit_ref 1.044
_refine_ls_hydrogen_treatment mixed
_refine_ls_matrix_type full
_refine_ls_number_parameters 625
_refine_ls_number_reflns 9896
_refine_ls_number_restraints 128
_refine_ls_restrained_S_all 1.052
_refine_ls_R_factor_all 0.0867
_refine_ls_R_factor_gt 0.0754
_refine_ls_shift/su_max 0.002
_refine_ls_shift/su_mean 0.000
_refine_ls_structure_factor_coef Fsqd
_refine_ls_weighting_details 'w=1/[\s^2^(Fo^2^)+(0.1163P)^2^+2.0873P] where P=(Fo^2^+2Fc^2^)/3'
_refine_ls_weighting_scheme calc
_refine_ls_wR_factor_gt 0.2102
_refine_ls_wR_factor_ref 0.2196
_reflns_Friedel_coverage 0.000
_reflns_number_gt 7926
_reflns_number_total 9896
_reflns_threshold_expression 'I > 2\s(I)'
_cod_data_source_file ic6b01713_si_002.cif
_cod_data_source_block 1
_cod_depositor_comments
;
The following automatic conversions were performed:

data item '_exptl_absorpt_correction_type' value 'Multi-Scan' was
changed to 'multi-scan' in accordance with the
/home/saulius/struct/COD-crude-data/automatic-downloads/DataCite-retrospective/ACS/depositions/lib/dictionaries/cif_core.dic
dictionary named 'cif_core.dic' version 2.4.2 last updated on
2011-04-26.

Automatic conversion script
Id: cif_fix_values 6909 2019-04-08 15:41:33Z antanas 
;
_cod_database_code 4348835
_shelx_space_group_comment
;
The symmetry employed for this shelxl refinement is uniquely defined
by the following loop, which should always be used as a source of
symmetry information in preference to the above space-group names.
They are only intended as comments.
;
_olex2_refinement_description
;
1. Fixed Uiso
 At 1.2 times of:
  All C(H) groups, All C(H,H) groups
 At 1.5 times of:
  All C(H,H,H) groups
2. Restrained distances
 C36-H36
 0.93 with sigma of 0.002
 H35-H36
 2.3 with sigma of 0.02
 H6-H7
 2.3 with sigma of 0.02
 H6-C6
 0.93 with sigma of 0.02
 H4-C4
 0.93 with sigma of 0.02
 H3-H4
 2.3 with sigma of 0.02
 O9-S1
 1.3 with sigma of 0.02
 O9-S2
 1.3 with sigma of 0.02
3. Uiso/Uaniso restraints and constraints
C9: within 1.7A with sigma of 0.004 and sigma for terminal atoms of 0.008
Uanis(C47) \\sim Ueq: with sigma of 0.01 and sigma for terminal atoms of 0.01
4. Rigid body (RIGU) restrains
 C34, C35, C36, C37, C38, C39
 with sigma for 1-2 distances of 0.001 and sigma for 1-3 distances of 0.001
 S1, C46, C48
 with sigma for 1-2 distances of 0.001 and sigma for 1-3 distances of 0.001
 S2, C47, C49
 with sigma for 1-2 distances of 0.0005 and sigma for 1-3 distances of 0.0005
 N2, N3, C5, C8, C9, C10, C11, C12, C13
 with sigma for 1-2 distances of 0.001 and sigma for 1-3 distances of 0.001
5. Others
 Fixed Sof: S1(0.5) S2(0.5) N2(0.5) N3(0.5) N5(0.5) N6(0.5) C5(0.5) C8(0.5)
 H8A(0.5) H8B(0.5) C9(0.5) H9A(0.5) H9B(0.5) C10(0.5) H10A(0.5) H10B(0.5)
 C11(0.5) H11A(0.5) H11B(0.5) C12(0.5) H12A(0.5) H12B(0.5) C13(0.5) C37(0.5)
 C40(0.5) H40A(0.5) H40B(0.5) C41(0.5) H41A(0.5) H41B(0.5) C42(0.5) H42A(0.5)
 H42B(0.5) C43(0.5) H43A(0.5) H43B(0.5) C44(0.5) H44A(0.5) H44B(0.5) C45(0.5)
 C46(0.5) H46A(0.5) H46B(0.5) H46C(0.5) C47(0.5) H47A(0.5) H47B(0.5) H47C(0.5)
 C48(0.5) H48A(0.5) H48B(0.5) H48C(0.5) C49(0.5) H49A(0.5) H49B(0.5) H49C(0.5)
6.a Secondary CH2 refined with riding coordinates:
 C8(H8A,H8B), C9(H9A,H9B), C10(H10A,H10B), C11(H11A,H11B), C12(H12A,H12B),
 C21(H21A,H21B), C22(H22A,H22B), C23(H23A,H23B), C31(H31A,H31B), C32(H32A,H32B),
  C40(H40A,H40B), C41(H41A,H41B), C42(H42A,H42B), C43(H43A,H43B), C44(H44A,H44B)
6.b Me refined with riding coordinates:
 C46(H46A,H46B,H46C), C47(H47A,H47B,H47C), C48(H48A,H48B,H48C), C49(H49A,H49B,
 H49C)
6.c Aromatic/amide H refined with riding coordinates:
 C3(H3), C7(H7), C16(H16), C17(H17), C19(H19), C20(H20), C26(H26), C27(H27),
 C29(H29), C30(H30), C35(H35), C38(H38), C39(H39)
;
_shelx_shelxl_version_number 2014/7
_olex2_submission_special_instructions 'No special instructions were received'

loop_
_space_group_symop_operation_xyz
'x, y, z'
'-x, -y, -z'

loop_
_atom_site_label
_atom_site_type_symbol
_atom_site_fract_x
_atom_site_fract_y
_atom_site_fract_z
_atom_site_U_iso_or_equiv
_atom_site_adp_type
_atom_site_occupancy
_atom_site_site_symmetry_order
_atom_site_calc_flag
_atom_site_refinement_flags_posn
_atom_site_refinement_flags_adp
_atom_site_refinement_flags_occupancy
_atom_site_disorder_assembly
_atom_site_disorder_group
Zn1 Zn 0.25199(5) 0.26564(4) 0.24625(2) 0.05768(18) Uani 1 1 d . . . . .
Zn2 Zn -0.04241(7) 0.32808(6) 0.18180(3) 0.0819(2) Uani 1 1 d . . . . .
S1 S -0.2982(5) 0.4424(6) 0.1049(2) 0.151(2) Uani 0.5 1 d D U P A 1
S2 S -0.3189(9) 0.3595(11) 0.1273(10) 0.290(7) Uani 0.5 1 d D U P A 2
O1 O 0.2141(4) 0.4116(2) 0.18231(15) 0.0717(8) Uani 1 1 d . . . . .
O2 O 0.0482(4) 0.4176(3) 0.11968(16) 0.0813(10) Uani 1 1 d . . . . .
O3 O 0.0953(4) 0.2839(3) 0.3072(2) 0.0916(11) Uani 1 1 d . . . . .
O4 O -0.1037(4) 0.3914(3) 0.2625(2) 0.0899(10) Uani 1 1 d . . . . .
O5 O 0.2489(4) 0.1339(3) 0.2166(2) 0.0917(12) Uani 1 1 d . . . . .
O6 O 0.0327(5) 0.1659(4) 0.19861(19) 0.0929(12) Uani 1 1 d . . . . .
O7 O 0.3740(4) 0.2506(3) 0.31856(18) 0.0783(9) Uani 1 1 d . . . . .
O8 O 0.4937(5) 0.2118(5) 0.2300(2) 0.1217(17) Uani 1 1 d . . . . .
O9 O -0.2011(6) 0.3497(8) 0.1345(3) 0.170(3) Uani 1 1 d D . . . .
N1 N -0.1797(5) 0.4572(3) 0.5709(2) 0.0784(11) Uani 1 1 d . . . . .
N2 N 0.109(2) 0.9029(13) -0.0084(7) 0.104(3) Uani 0.5 1 d . U P B -1
N3 N -0.095(2) 1.1109(11) 0.0207(6) 0.102(3) Uani 0.5 1 d . U P B -1
N4 N 0.2539(7) -0.3709(4) 0.2869(2) 0.1002(16) Uani 1 1 d . . . . .
N5 N 0.9314(11) 0.1216(8) 0.4659(6) 0.053(2) Uani 0.5 1 d . . P C -1
N6 N 1.0482(14) -0.0971(9) 0.5590(6) 0.064(3) Uani 0.5 1 d . . P C -1
C1 C 0.1299(5) 0.4585(4) 0.1348(2) 0.0685(11) Uani 1 1 d . . . . .
C2 C 0.1246(5) 0.5709(3) 0.09459(19) 0.0672(11) Uani 1 1 d . . . . .
C3 C 0.1988(6) 0.6263(4) 0.1136(3) 0.0824(14) Uani 1 1 d . . . . .
H3 H 0.2565 0.5899 0.1522 0.099 Uiso 1 1 calc DR . . . .
C4 C 0.1924(7) 0.7324(5) 0.0789(3) 0.0968(18) Uani 1 1 d D . . . .
H4 H 0.254(4) 0.762(3) 0.087(2) 0.10(2) Uiso 1 1 d D . . . .
C5 C 0.102(3) 0.7881(17) 0.0158(10) 0.078(4) Uani 0.5 1 d . U P . .
C6 C 0.0355(9) 0.7314(4) 0.0019(2) 0.106(2) Uani 1 1 d D . . . .
H6 H -0.023(5) 0.768(3) -0.036(2) 0.11(2) Uiso 1 1 d D . . . .
C7 C 0.0428(7) 0.6256(4) 0.0370(2) 0.0938(19) Uani 1 1 d . . . . .
H7 H -0.0086 0.5890 0.0220 0.113 Uiso 1 1 calc DR . . . .
C8 C 0.1326(18) 0.9817(11) 0.0298(8) 0.109(3) Uani 0.5 1 d . U P B -1
H8A H 0.2047 0.9374 0.0638 0.131 Uiso 0.5 1 calc R . P B -1
H8B H 0.1631 1.0375 -0.0032 0.131 Uiso 0.5 1 calc R . P B -1
C9 C 0.024(2) 1.0375(14) 0.0626(8) 0.107(3) Uani 0.5 1 d . U P B -1
H9A H 0.0499 1.0845 0.0873 0.128 Uiso 0.5 1 calc R . P B -1
H9B H -0.0013 0.9809 0.0976 0.128 Uiso 0.5 1 calc R . P B -1
C10 C -0.1727(18) 1.0477(10) -0.0006(6) 0.098(2) Uani 0.5 1 d . U P B -1
H10A H -0.1733 0.9845 0.0381 0.118 Uiso 0.5 1 calc R . P B -1
H10B H -0.2658 1.0992 -0.0097 0.118 Uiso 0.5 1 calc R . P B -1
C11 C -0.1201(18) 1.0015(11) -0.0627(6) 0.094(2) Uani 0.5 1 d . U P B -1
H11A H -0.1611 1.0611 -0.1035 0.113 Uiso 0.5 1 calc R . P B -1
H11B H -0.1519 0.9383 -0.0615 0.113 Uiso 0.5 1 calc R . P B -1
C12 C 0.0343(17) 0.9575(13) -0.0743(7) 0.098(3) Uani 0.5 1 d . U P B -1
H12A H 0.0567 0.9024 -0.1040 0.117 Uiso 0.5 1 calc R . P B -1
H12B H 0.0620 1.0216 -0.0982 0.117 Uiso 0.5 1 calc R . P B -1
C13 C -0.114(4) 1.2064(17) -0.0277(10) 0.090(5) Uani 0.5 1 d . U P . .
C14 C -0.0220(6) 0.3503(4) 0.3122(3) 0.0777(13) Uani 1 1 d . . . . .
C15 C -0.0647(5) 0.3780(4) 0.3795(3) 0.0691(11) Uani 1 1 d . . . . .
C16 C 0.0277(5) 0.3444(3) 0.4326(2) 0.0659(10) Uani 1 1 d . . . . .
H16 H 0.1180 0.3026 0.4253 0.079 Uiso 1 1 calc R . . . .
C17 C -0.0098(5) 0.3708(3) 0.4948(2) 0.0661(11) Uani 1 1 d . . . . .
H17 H 0.0556 0.3480 0.5296 0.079 Uiso 1 1 calc R . . . .
C18 C -0.1429(5) 0.4308(3) 0.5087(2) 0.0717(12) Uani 1 1 d . . . . .
C19 C -0.2354(6) 0.4622(4) 0.4554(3) 0.0818(14) Uani 1 1 d . . . . .
H19 H -0.3263 0.5021 0.4630 0.098 Uiso 1 1 calc R . . . .
C20 C -0.1974(6) 0.4365(4) 0.3924(3) 0.0810(14) Uani 1 1 d . . . . .
H20 H -0.2622 0.4587 0.3573 0.097 Uiso 1 1 calc R . . . .
C21 C -0.0846(6) 0.4064(4) 0.6276(3) 0.0824(14) Uani 1 1 d . . . . .
H21A H -0.0169 0.4432 0.6199 0.099 Uiso 1 1 calc R . . . .
H21B H -0.0384 0.3256 0.6272 0.099 Uiso 1 1 calc R . . . .
C22 C -0.3054(6) 0.5423(4) 0.5799(3) 0.0878(16) Uani 1 1 d . . . . .
H22A H -0.3412 0.5888 0.5343 0.105 Uiso 1 1 calc R . . . .
H22B H -0.2906 0.5925 0.6063 0.105 Uiso 1 1 calc R . . . .
C23 C -0.4100(7) 0.4934(5) 0.6175(4) 0.0945(17) Uani 1 1 d . . . . .
H23A H -0.4995 0.5518 0.6088 0.113 Uiso 1 1 calc R . . . .
H23B H -0.4082 0.4288 0.5988 0.113 Uiso 1 1 calc R . . . .
C24 C 0.1521(8) 0.1016(5) 0.2157(2) 0.0844(16) Uani 1 1 d . . . . .
C25 C 0.1766(7) -0.0209(4) 0.2356(2) 0.0777(14) Uani 1 1 d . . . . .
C26 C 0.3029(8) -0.0970(5) 0.2516(3) 0.0946(18) Uani 1 1 d . . . . .
H26 H 0.3740 -0.0692 0.2495 0.113 Uiso 1 1 calc R . . . .
C27 C 0.3305(8) -0.2115(5) 0.2704(3) 0.0985(18) Uani 1 1 d . . . . .
H27 H 0.4192 -0.2605 0.2816 0.118 Uiso 1 1 calc R . . . .
C28 C 0.2292(8) -0.2573(5) 0.2734(3) 0.0873(16) Uani 1 1 d . . . . .
C29 C 0.1002(8) -0.1797(5) 0.2584(2) 0.0898(19) Uani 1 1 d . . . . .
H29 H 0.0281 -0.2065 0.2610 0.108 Uiso 1 1 calc R . . . .
C30 C 0.0755(7) -0.0634(4) 0.2394(2) 0.0809(15) Uani 1 1 d . . . . .
H30 H -0.0129 -0.0128 0.2290 0.097 Uiso 1 1 calc R . . . .
C31 C 0.3851(8) -0.4547(5) 0.3064(4) 0.108(2) Uani 1 1 d . . . . .
H31A H 0.4531 -0.4224 0.2851 0.130 Uiso 1 1 calc R . . . .
H31B H 0.3964 -0.5212 0.2873 0.130 Uiso 1 1 calc R . . . .
C32 C 0.1451(8) -0.4149(5) 0.3019(3) 0.0961(19) Uani 1 1 d . . . . .
H32A H 0.1784 -0.4951 0.2987 0.115 Uiso 1 1 calc R . . . .
H32B H 0.0748 -0.3728 0.2666 0.115 Uiso 1 1 calc R . . . .
C33 C 0.4842(6) 0.2198(4) 0.2908(3) 0.0814(14) Uani 1 1 d . . . . .
C34 C 0.6045(6) 0.1949(4) 0.3330(3) 0.0853(12) Uani 1 1 d . U . . .
C35 C 0.7322(8) 0.1610(8) 0.3068(4) 0.137(3) Uani 1 1 d . U . . .
H35 H 0.7463 0.1511 0.2609 0.164 Uiso 1 1 calc DR . . . .
C36 C 0.8432(8) 0.1409(8) 0.3498(4) 0.126(2) Uani 1 1 d D U . . .
H36 H 0.9245(14) 0.105(6) 0.3310(18) 0.14(3) Uiso 1 1 d D . . . .
C37 C 0.824(2) 0.1429(15) 0.4250(10) 0.082(3) Uani 0.5 1 d . U P . .
C38 C 0.7039(6) 0.1782(4) 0.4383(3) 0.0803(11) Uani 1 1 d . U . D -1
H38 H 0.6848 0.1892 0.4838 0.096 Uiso 1 1 calc R . . D -1
C39 C 0.5934(6) 0.2041(4) 0.3988(3) 0.0767(10) Uani 1 1 d . U . . .
H39 H 0.5076 0.2289 0.4184 0.092 Uiso 1 1 calc R . . D .
C40 C 1.0656(12) 0.0793(9) 0.4445(5) 0.055(2) Uani 0.5 1 d . . P C -1
H40A H 1.1249 0.0791 0.4799 0.066 Uiso 0.5 1 calc R . P C -1
H40B H 1.0785 0.1302 0.4014 0.066 Uiso 0.5 1 calc R . P C -1
C41 C 1.1036(12) -0.0378(15) 0.4329(5) 0.055(2) Uani 0.5 1 d . . P C -1
H41A H 1.2015 -0.0702 0.4292 0.065 Uiso 0.5 1 calc R . P C -1
H41B H 1.0647 -0.0340 0.3889 0.065 Uiso 0.5 1 calc R . P C -1
C42 C 1.0550(13) -0.1185(8) 0.4925(12) 0.063(3) Uani 0.5 1 d . . P C -1
H42A H 0.9656 -0.1137 0.4801 0.075 Uiso 0.5 1 calc R . P C -1
H42B H 1.1155 -0.1970 0.4945 0.075 Uiso 0.5 1 calc R . P C -1
C43 C 0.9230(12) -0.0235(16) 0.5729(6) 0.073(3) Uani 0.5 1 d . . P C -1
H43A H 0.9088 -0.0352 0.6231 0.087 Uiso 0.5 1 calc R . P C -1
H43B H 0.8529 -0.0391 0.5522 0.087 Uiso 0.5 1 calc R . P C -1
C44 C 0.9145(14) 0.1032(13) 0.5420(9) 0.064(3) Uani 0.5 1 d . . P C -1
H44A H 0.8273 0.1557 0.5531 0.077 Uiso 0.5 1 calc R . P C -1
H44B H 0.9849 0.1185 0.5626 0.077 Uiso 0.5 1 calc R . P C -1
C45 C 1.1655(17) -0.1338(17) 0.5922(6) 0.076(5) Uani 0.5 1 d . . P . .
C46 C -0.409(2) 0.457(2) 0.1760(9) 0.163(7) Uani 0.5 1 d . U P A 1
H46A H -0.4886 0.5238 0.1624 0.245 Uiso 0.5 1 calc R . P A 1
H46B H -0.4340 0.3897 0.1903 0.245 Uiso 0.5 1 calc R . P A 1
H46C H -0.3646 0.4656 0.2142 0.245 Uiso 0.5 1 calc R . P A 1
C47 C -0.470(2) 0.442(2) 0.1335(16) 0.183(5) Uani 0.5 1 d . U P A 2
H47A H -0.5313 0.4087 0.1212 0.274 Uiso 0.5 1 calc R . P A 2
H47B H -0.4869 0.4519 0.1808 0.274 Uiso 0.5 1 calc R . P A 2
H47C H -0.4838 0.5156 0.1023 0.274 Uiso 0.5 1 calc R . P A 2
C48 C -0.412(2) 0.398(3) 0.0633(12) 0.197(9) Uani 0.5 1 d . U P A 1
H48A H -0.4850 0.4653 0.0409 0.296 Uiso 0.5 1 calc R . P A 1
H48B H -0.3635 0.3566 0.0289 0.296 Uiso 0.5 1 calc R . P A 1
H48C H -0.4484 0.3498 0.0980 0.296 Uiso 0.5 1 calc R . P A 1
C49 C -0.322(2) 0.245(2) 0.1206(17) 0.193(9) Uani 0.5 1 d . U P A 2
H49A H -0.4138 0.2513 0.1148 0.290 Uiso 0.5 1 calc R . P A 2
H49B H -0.2697 0.2235 0.0806 0.290 Uiso 0.5 1 calc R . P A 2
H49C H -0.2836 0.1879 0.1621 0.290 Uiso 0.5 1 calc R . P A 2

loop_
_atom_site_aniso_label
_atom_site_aniso_U_11
_atom_site_aniso_U_22
_atom_site_aniso_U_33
_atom_site_aniso_U_23
_atom_site_aniso_U_13
_atom_site_aniso_U_12
Zn1 0.0776(3) 0.0419(2) 0.0550(3) -0.00744(17) -0.0127(2) -0.0220(2)
Zn2 0.0954(5) 0.0903(4) 0.0737(4) -0.0268(3) -0.0172(3) -0.0397(3)
S1 0.103(3) 0.212(6) 0.088(2) 0.007(3) 0.008(2) -0.022(3)
S2 0.140(5) 0.235(7) 0.56(2) -0.175(10) -0.002(6) -0.085(5)
O1 0.103(2) 0.0466(14) 0.0594(16) 0.0027(12) -0.0283(15) -0.0219(14)
O2 0.125(3) 0.0606(17) 0.0626(17) -0.0035(14) -0.0336(18) -0.0362(18)
O3 0.098(3) 0.087(2) 0.080(2) -0.0150(18) 0.017(2) -0.028(2)
O4 0.099(3) 0.094(3) 0.085(2) -0.040(2) -0.006(2) -0.029(2)
O5 0.132(3) 0.072(2) 0.101(3) -0.0412(19) 0.031(2) -0.064(2)
O6 0.149(4) 0.085(2) 0.070(2) -0.0146(18) -0.009(2) -0.070(3)
O7 0.090(3) 0.0592(17) 0.078(2) -0.0078(15) -0.0295(18) -0.0147(16)
O8 0.114(3) 0.144(4) 0.077(3) -0.014(2) -0.033(2) -0.008(3)
O9 0.099(4) 0.309(10) 0.129(4) -0.098(5) -0.026(3) -0.067(5)
N1 0.109(3) 0.0534(19) 0.079(2) -0.0214(18) -0.002(2) -0.031(2)
N2 0.194(6) 0.075(3) 0.053(4) 0.009(3) -0.046(4) -0.062(3)
N3 0.205(6) 0.068(3) 0.045(4) 0.009(3) -0.038(4) -0.068(3)
N4 0.171(5) 0.075(3) 0.079(3) -0.024(2) 0.009(3) -0.069(3)
N5 0.077(6) 0.042(4) 0.039(6) -0.005(4) -0.025(5) -0.018(4)
N6 0.094(8) 0.048(5) 0.047(6) -0.003(4) -0.019(5) -0.021(5)
C1 0.102(3) 0.056(2) 0.0477(19) -0.0102(17) -0.014(2) -0.025(2)
C2 0.100(3) 0.051(2) 0.0442(18) -0.0061(15) -0.0149(19) -0.018(2)
C3 0.114(4) 0.064(3) 0.065(3) 0.007(2) -0.021(3) -0.034(3)
C4 0.124(5) 0.072(3) 0.090(4) 0.021(3) -0.035(3) -0.046(3)
C5 0.137(11) 0.064(4) 0.034(5) -0.004(3) -0.014(5) -0.038(4)
C6 0.204(7) 0.056(3) 0.050(2) -0.0037(19) -0.048(3) -0.030(3)
C7 0.166(6) 0.050(2) 0.063(3) -0.0087(19) -0.046(3) -0.028(3)
C8 0.206(6) 0.077(4) 0.056(5) 0.006(3) -0.045(4) -0.066(4)
C9 0.208(6) 0.069(4) 0.054(4) 0.012(3) -0.043(4) -0.067(4)
C10 0.198(6) 0.068(4) 0.044(3) 0.005(3) -0.029(4) -0.067(4)
C11 0.183(6) 0.069(4) 0.041(3) 0.006(3) -0.036(4) -0.060(4)
C12 0.182(6) 0.072(4) 0.047(3) 0.007(3) -0.037(4) -0.058(4)
C13 0.180(10) 0.062(4) 0.038(6) 0.003(4) -0.028(6) -0.058(5)
C14 0.095(4) 0.065(3) 0.083(3) -0.023(2) 0.008(3) -0.038(3)
C15 0.083(3) 0.055(2) 0.082(3) -0.021(2) -0.003(2) -0.036(2)
C16 0.080(3) 0.0400(18) 0.083(3) -0.0085(18) -0.002(2) -0.0305(18)
C17 0.087(3) 0.0357(17) 0.080(3) -0.0080(17) -0.011(2) -0.0270(18)
C18 0.104(4) 0.0406(19) 0.082(3) -0.0226(19) 0.001(2) -0.033(2)
C19 0.076(3) 0.073(3) 0.106(4) -0.043(3) -0.007(3) -0.021(2)
C20 0.084(3) 0.073(3) 0.098(3) -0.039(3) -0.012(3) -0.026(2)
C21 0.132(4) 0.047(2) 0.081(3) -0.015(2) -0.002(3) -0.046(3)
C22 0.122(4) 0.052(2) 0.096(4) -0.030(2) 0.011(3) -0.032(3)
C23 0.112(4) 0.063(3) 0.120(5) -0.038(3) 0.022(4) -0.037(3)
C24 0.147(5) 0.077(3) 0.058(2) -0.026(2) 0.013(3) -0.068(4)
C25 0.134(5) 0.070(3) 0.052(2) -0.018(2) 0.001(2) -0.060(3)
C26 0.146(6) 0.086(4) 0.083(3) -0.028(3) 0.008(3) -0.073(4)
C27 0.143(5) 0.078(3) 0.095(4) -0.026(3) 0.010(4) -0.059(4)
C28 0.151(5) 0.073(3) 0.061(3) -0.025(2) 0.005(3) -0.062(4)
C29 0.171(6) 0.084(3) 0.047(2) -0.009(2) -0.009(3) -0.085(4)
C30 0.146(5) 0.078(3) 0.0426(19) -0.0099(18) -0.012(2) -0.067(3)
C31 0.154(6) 0.066(3) 0.119(5) -0.038(3) 0.031(5) -0.051(4)
C32 0.167(6) 0.068(3) 0.084(3) -0.028(2) 0.006(3) -0.070(4)
C33 0.089(4) 0.059(3) 0.081(3) -0.001(2) -0.024(3) -0.011(2)
C34 0.090(2) 0.061(2) 0.083(2) 0.0001(17) -0.0321(17) -0.0036(19)
C35 0.092(2) 0.182(7) 0.086(2) -0.005(3) -0.0286(19) 0.003(2)
C36 0.096(3) 0.150(6) 0.083(3) 0.018(3) -0.0321(19) -0.006(2)
C37 0.087(3) 0.049(6) 0.079(3) 0.036(3) -0.031(2) -0.012(2)
C38 0.087(2) 0.052(2) 0.092(2) -0.0007(18) -0.0324(18) -0.0154(18)
C39 0.083(2) 0.049(2) 0.088(2) -0.0029(16) -0.0278(16) -0.0115(16)
C40 0.075(6) 0.034(4) 0.057(5) -0.002(3) -0.017(4) -0.024(4)
C41 0.070(6) 0.050(6) 0.047(5) -0.011(6) -0.008(4) -0.023(6)
C42 0.066(7) 0.037(4) 0.082(11) -0.004(7) -0.012(7) -0.019(4)
C43 0.079(8) 0.059(8) 0.061(6) 0.003(7) -0.001(5) -0.011(7)
C44 0.073(8) 0.058(9) 0.061(8) -0.024(7) -0.017(6) -0.011(6)
C45 0.060(6) 0.097(11) 0.061(8) 0.028(6) -0.023(6) -0.039(6)
C46 0.114(8) 0.25(2) 0.103(6) -0.021(8) 0.017(6) -0.051(10)
C47 0.145(5) 0.195(7) 0.225(12) -0.048(8) -0.011(7) -0.077(5)
C48 0.124(10) 0.32(2) 0.136(10) -0.062(14) 0.020(8) -0.060(14)
C49 0.137(7) 0.203(7) 0.27(3) -0.076(11) -0.037(11) -0.073(6)

loop_
_atom_type_symbol
_atom_type_description
_atom_type_scat_dispersion_real
_atom_type_scat_dispersion_imag
_atom_type_scat_source
C C 0.0033 0.0016 'International Tables Vol C Tables 4.2.6.8 and 6.1.1.4'
H H 0.0000 0.0000 'International Tables Vol C Tables 4.2.6.8 and 6.1.1.4'
N N 0.0061 0.0033 'International Tables Vol C Tables 4.2.6.8 and 6.1.1.4'
O O 0.0106 0.0060 'International Tables Vol C Tables 4.2.6.8 and 6.1.1.4'
S S 0.1246 0.1234 'International Tables Vol C Tables 4.2.6.8 and 6.1.1.4'
Zn Zn 0.2910 1.4260 'International Tables Vol C Tables 4.2.6.8 and 6.1.1.4'

loop_
_geom_angle_atom_site_label_1
_geom_angle_atom_site_label_2
_geom_angle_atom_site_label_3
_geom_angle
_geom_angle_site_symmetry_1
_geom_angle_site_symmetry_3
O1 Zn1 O3 104.99(16) . .
O1 Zn1 O5 121.27(15) . .
O1 Zn1 O7 110.28(14) . .
O1 Zn1 O8 93.59(17) . .
O1 Zn1 C33 104.33(16) . .
O3 Zn1 O8 150.56(16) . .
O3 Zn1 C33 122.50(19) . .
O5 Zn1 O3 97.41(17) . .
O5 Zn1 O7 121.28(18) . .
O5 Zn1 O8 91.95(19) . .
O5 Zn1 C33 107.67(19) . .
O7 Zn1 O3 94.52(18) . .
O7 Zn1 O8 57.17(16) . .
O7 Zn1 C33 28.52(17) . .
O8 Zn1 C33 28.68(17) . .
O2 Zn2 O4 110.03(16) . .
O6 Zn2 O2 119.12(18) . .
O6 Zn2 O4 115.92(17) . .
O9 Zn2 O2 105.8(3) . .
O9 Zn2 O4 105.2(2) . .
O9 Zn2 O6 98.5(3) . .
O9 S1 C46 98.8(8) . .
O9 S1 C48 107.7(11) . .
C46 S1 C48 89.3(11) . .
O9 S2 C47 142.7(13) . .
O9 S2 C49 108.2(12) . .
C49 S2 C47 108.2(14) . .
C1 O1 Zn1 129.7(3) . .
C1 O2 Zn2 127.9(3) . .
C14 O3 Zn1 141.3(4) . .
C14 O4 Zn2 114.5(4) . .
C24 O5 Zn1 128.2(4) . .
C24 O6 Zn2 128.5(3) . .
C33 O7 Zn1 102.5(3) . .
C33 O8 Zn1 79.2(4) . .
S1 O9 Zn2 131.9(7) . .
S2 O9 Zn2 157.7(10) . .
C18 N1 C21 119.1(4) . .
C18 N1 C22 121.4(5) . .
C22 N1 C21 119.3(4) . .
C5 N2 C8 131.5(13) . .
C5 N2 C12 108.8(12) . .
C12 N2 C8 115.9(12) . .
C9 N3 C10 113.9(11) . .
C13 N3 C9 130(2) . .
C13 N3 C10 107.5(13) . .
C28 N4 C31 122.7(6) . .
C28 N4 C32 120.6(6) . .
C31 N4 C32 114.4(5) . .
C37 N5 C40 123.5(15) . .
C37 N5 C44 119.2(13) . .
C40 N5 C44 114.0(10) . .
C43 N6 C42 112.4(11) . .
C45 N6 C42 115.5(13) . .
C45 N6 C43 131.0(12) . .
O1 C1 O2 124.9(4) . .
O1 C1 C2 117.2(4) . .
O2 C1 C2 118.0(4) . .
C3 C2 C1 120.9(4) . .
C3 C2 C7 117.5(4) . .
C7 C2 C1 121.6(4) . .
C2 C3 H3 118.8 . .
C4 C3 C2 122.3(5) . .
C4 C3 H3 118.8 . .
C3 C4 H4 120.4(17) . .
C3 C4 C5 117.9(9) . .
C5 C4 H4 120.4(19) . .
C13 C4 C3 125.2(10) 2_575 .
C13 C4 H4 114(2) 2_575 .
C13 C4 C5 8.5(14) 2_575 .
N2 C5 C4 105.9(14) . .
C6 C5 N2 137.9(17) . .
C6 C5 C4 115.8(12) . .
C13 C5 N2 72(6) 2_575 .
C13 C5 C4 38(7) 2_575 .
C13 C5 C6 145(9) 2_575 .
C5 C6 H6 115.2(18) . .
C5 C6 C7 125.7(9) . .
C5 C6 C13 6.8(16) . 2_575
C7 C6 H6 119.1(17) . .
C7 C6 C13 120.1(8) . 2_575
C13 C6 H6 120.7(18) 2_575 .
C2 C7 H7 119.6 . .
C6 C7 C2 120.8(5) . .
C6 C7 H7 119.6 . .
N2 C8 H8A 108.8 . .
N2 C8 H8B 108.8 . .
H8A C8 H8B 107.7 . .
C9 C8 N2 113.6(17) . .
C9 C8 H8A 108.8 . .
C9 C8 H8B 108.8 . .
N3 C9 H9A 107.9 . .
N3 C9 H9B 107.9 . .
C8 C9 N3 117.7(15) . .
C8 C9 H9A 107.9 . .
C8 C9 H9B 107.9 . .
H9A C9 H9B 107.2 . .
N3 C10 H10A 108.7 . .
N3 C10 H10B 108.7 . .
H10A C10 H10B 107.6 . .
C11 C10 N3 114.3(14) . .
C11 C10 H10A 108.7 . .
C11 C10 H10B 108.7 . .
C10 C11 H11A 107.6 . .
C10 C11 H11B 107.6 . .
C10 C11 C12 118.8(13) . .
H11A C11 H11B 107.0 . .
C12 C11 H11A 107.6 . .
C12 C11 H11B 107.6 . .
N2 C12 C11 111.8(15) . .
N2 C12 H12A 109.3 . .
N2 C12 H12B 109.3 . .
C11 C12 H12A 109.3 . .
C11 C12 H12B 109.3 . .
H12A C12 H12B 107.9 . .
N3 C13 C6 105.0(14) . 2_575
C4 C13 N3 140(2) 2_575 .
C4 C13 C6 113.8(12) 2_575 2_575
C5 C13 N3 79(6) 2_575 .
C5 C13 C4 134(8) 2_575 2_575
C5 C13 C6 29(7) 2_575 2_575
O3 C14 O4 122.7(5) . .
O3 C14 C15 117.8(5) . .
O4 C14 C15 119.5(5) . .
C16 C15 C14 120.3(5) . .
C20 C15 C14 121.5(5) . .
C20 C15 C16 118.2(5) . .
C15 C16 H16 119.5 . .
C17 C16 C15 121.0(5) . .
C17 C16 H16 119.5 . .
C16 C17 H17 119.1 . .
C16 C17 C18 121.7(5) . .
C18 C17 H17 119.1 . .
N1 C18 C17 121.5(5) . .
N1 C18 C19 121.7(5) . .
C19 C18 C17 116.8(4) . .
C18 C19 H19 119.2 . .
C20 C19 C18 121.5(5) . .
C20 C19 H19 119.2 . .
C15 C20 H20 119.6 . .
C19 C20 C15 120.7(5) . .
C19 C20 H20 119.6 . .
N1 C21 H21A 108.6 . .
N1 C21 H21B 108.6 . .
N1 C21 C32 114.7(5) . 2_556
H21A C21 H21B 107.6 . .
C32 C21 H21A 108.6 2_556 .
C32 C21 H21B 108.6 2_556 .
N1 C22 H22A 108.8 . .
N1 C22 H22B 108.8 . .
N1 C22 C23 113.7(4) . .
H22A C22 H22B 107.7 . .
C23 C22 H22A 108.8 . .
C23 C22 H22B 108.8 . .
C22 C23 H23A 109.2 . .
C22 C23 H23B 109.2 . .
H23A C23 H23B 107.9 . .
C31 C23 C22 112.1(6) 2_556 .
C31 C23 H23A 109.2 2_556 .
C31 C23 H23B 109.2 2_556 .
O5 C24 O6 125.6(5) . .
O5 C24 C25 118.0(7) . .
O6 C24 C25 116.5(5) . .
C26 C25 C24 120.6(5) . .
C30 C25 C24 121.9(6) . .
C30 C25 C26 117.5(5) . .
C25 C26 H26 118.7 . .
C27 C26 C25 122.7(6) . .
C27 C26 H26 118.7 . .
C26 C27 H27 119.5 . .
C26 C27 C28 121.0(7) . .
C28 C27 H27 119.5 . .
N4 C28 C27 122.8(7) . .
N4 C28 C29 120.8(6) . .
C29 C28 C27 116.3(5) . .
C28 C29 H29 119.4 . .
C30 C29 C28 121.2(5) . .
C30 C29 H29 119.4 . .
C25 C30 C29 121.3(6) . .
C25 C30 H30 119.3 . .
C29 C30 H30 119.3 . .
N4 C31 C23 114.5(5) . 2_556
N4 C31 H31A 108.6 . .
N4 C31 H31B 108.6 . .
C23 C31 H31A 108.6 2_556 .
C23 C31 H31B 108.6 2_556 .
H31A C31 H31B 107.6 . .
N4 C32 C21 113.5(4) . 2_556
N4 C32 H32A 108.9 . .
N4 C32 H32B 108.9 . .
C21 C32 H32A 108.9 2_556 .
C21 C32 H32B 108.9 2_556 .
H32A C32 H32B 107.7 . .
O7 C33 Zn1 49.0(3) . .
O7 C33 C34 117.5(5) . .
O8 C33 Zn1 72.1(4) . .
O8 C33 O7 121.0(5) . .
O8 C33 C34 121.4(6) . .
C34 C33 Zn1 166.4(5) . .
C35 C34 C33 122.2(6) . .
C39 C34 C33 121.1(6) . .
C39 C34 C35 116.7(6) . .
C34 C35 H35 120.4 . .
C34 C35 C36 119.2(7) . .
C36 C35 H35 120.4 . .
C35 C36 H36 112.6(17) . .
C35 C36 C37 120.9(11) . .
C37 C36 H36 124(2) . .
C45 C36 C35 123.0(11) 2_756 .
C45 C36 H36 120(2) 2_756 .
C45 C36 C37 5.3(16) 2_756 .
N5 C37 C36 120.2(18) . .
C38 C37 N5 129(2) . .
C38 C37 C36 110.1(15) . .
C45 C37 N5 112(6) 2_756 .
C45 C37 C36 16(4) 2_756 .
C45 C37 C38 118(6) 2_756 .
C37 C38 H38 114.4 . .
C37 C38 C39 131.2(12) . .
C39 C38 H38 114.4 . .
C34 C39 C38 121.3(6) . .
C34 C39 H39 119.4 . .
C38 C39 H39 119.4 . .
N5 C40 H40A 109.2 . .
N5 C40 H40B 109.2 . .
N5 C40 C41 112.3(9) . .
H40A C40 H40B 107.9 . .
C41 C40 H40A 109.2 . .
C41 C40 H40B 109.2 . .
C40 C41 H41A 109.1 . .
C40 C41 H41B 109.1 . .
C40 C41 C42 112.7(10) . .
H41A C41 H41B 107.8 . .
C42 C41 H41A 109.1 . .
C42 C41 H41B 109.1 . .
N6 C42 C41 116.6(11) . .
N6 C42 H42A 108.1 . .
N6 C42 H42B 108.1 . .
C41 C42 H42A 108.1 . .
C41 C42 H42B 108.1 . .
H42A C42 H42B 107.3 . .
N6 C43 H43A 109.8 . .
N6 C43 H43B 109.8 . .
N6 C43 C44 109.4(10) . .
H43A C43 H43B 108.3 . .
C44 C43 H43A 109.8 . .
C44 C43 H43B 109.8 . .
N5 C44 C43 109.7(10) . .
N5 C44 H44A 109.7 . .
N5 C44 H44B 109.7 . .
C43 C44 H44A 109.7 . .
C43 C44 H44B 109.7 . .
H44A C44 H44B 108.2 . .
C36 C45 N6 114.5(14) 2_756 .
C37 C45 N6 78(5) 2_756 .
C37 C45 C36 159(6) 2_756 2_756
S1 C46 H46A 109.5 . .
S1 C46 H46B 109.5 . .
S1 C46 H46C 109.5 . .
H46A C46 H46B 109.5 . .
H46A C46 H46C 109.5 . .
H46B C46 H46C 109.5 . .
S2 C47 H47A 109.5 . .
S2 C47 H47B 109.5 . .
S2 C47 H47C 109.5 . .
H47A C47 H47B 109.5 . .
H47A C47 H47C 109.5 . .
H47B C47 H47C 109.5 . .
S1 C48 H48A 109.5 . .
S1 C48 H48B 109.5 . .
S1 C48 H48C 109.5 . .
H48A C48 H48B 109.5 . .
H48A C48 H48C 109.5 . .
H48B C48 H48C 109.5 . .
S2 C49 H49A 109.5 . .
S2 C49 H49B 109.5 . .
S2 C49 H49C 109.5 . .
H49A C49 H49B 109.5 . .
H49A C49 H49C 109.5 . .
H49B C49 H49C 109.5 . .

loop_
_geom_bond_atom_site_label_1
_geom_bond_atom_site_label_2
_geom_bond_distance
_geom_bond_site_symmetry_2
Zn1 O1 1.949(3) .
Zn1 O3 1.980(4) .
Zn1 O5 1.951(3) .
Zn1 O7 1.961(3) .
Zn1 O8 2.459(5) .
Zn1 C33 2.538(6) .
Zn2 O2 1.947(4) .
Zn2 O4 1.948(4) .
Zn2 O6 1.925(4) .
Zn2 O9 1.918(5) .
S1 O9 1.328(8) .
S1 C46 1.784(17) .
S1 C48 1.85(3) .
S2 O9 1.246(9) .
S2 C47 1.61(3) .
S2 C49 1.53(2) .
O1 C1 1.253(5) .
O2 C1 1.264(6) .
O3 C14 1.263(7) .
O4 C14 1.268(7) .
O5 C24 1.257(7) .
O6 C24 1.279(8) .
O7 C33 1.241(7) .
O8 C33 1.240(7) .
N1 C18 1.360(6) .
N1 C21 1.458(7) .
N1 C22 1.442(7) .
N2 C5 1.48(3) .
N2 C8 1.512(17) .
N2 C12 1.486(17) .
N3 C9 1.47(2) .
N3 C10 1.509(17) .
N3 C13 1.34(2) .
N4 C28 1.367(7) .
N4 C31 1.457(10) .
N4 C32 1.460(8) .
N5 C37 1.38(3) .
N5 C40 1.421(17) .
N5 C44 1.495(15) .
N6 C42 1.414(19) .
N6 C43 1.399(17) .
N6 C45 1.35(2) .
C1 C2 1.477(6) .
C2 C3 1.374(7) .
C2 C7 1.393(6) .
C3 H3 0.9500 .
C3 C4 1.371(7) .
C4 H4 0.92(2) .
C4 C5 1.529(17) .
C4 C13 1.30(2) 2_575
C5 C6 1.28(2) .
C5 C13 0.31(3) 2_575
C6 H6 0.94(2) .
C6 C7 1.367(7) .
C6 C13 1.54(2) 2_575
C7 H7 0.9500 .
C8 H8A 0.9900 .
C8 H8B 0.9900 .
C8 C9 1.35(3) .
C9 H9A 0.9900 .
C9 H9B 0.9900 .
C10 H10A 0.9900 .
C10 H10B 0.9900 .
C10 C11 1.492(18) .
C11 H11A 0.9900 .
C11 H11B 0.9900 .
C11 C12 1.57(2) .
C12 H12A 0.9900 .
C12 H12B 0.9900 .
C13 C4 1.30(2) 2_575
C13 C5 0.31(3) 2_575
C13 C6 1.54(2) 2_575
C14 C15 1.473(7) .
C15 C16 1.397(7) .
C15 C20 1.396(7) .
C16 H16 0.9500 .
C16 C17 1.361(7) .
C17 H17 0.9500 .
C17 C18 1.409(7) .
C18 C19 1.405(7) .
C19 H19 0.9500 .
C19 C20 1.375(8) .
C20 H20 0.9500 .
C21 H21A 0.9900 .
C21 H21B 0.9900 .
C21 C32 1.520(8) 2_556
C22 H22A 0.9900 .
C22 H22B 0.9900 .
C22 C23 1.546(8) .
C23 H23A 0.9900 .
C23 H23B 0.9900 .
C23 C31 1.503(10) 2_556
C24 C25 1.477(7) .
C25 C26 1.376(9) .
C25 C30 1.374(7) .
C26 H26 0.9500 .
C26 C27 1.372(8) .
C27 H27 0.9500 .
C27 C28 1.408(9) .
C28 C29 1.402(9) .
C29 H29 0.9500 .
C29 C30 1.400(7) .
C30 H30 0.9500 .
C31 C23 1.503(10) 2_556
C31 H31A 0.9900 .
C31 H31B 0.9900 .
C32 C21 1.520(8) 2_556
C32 H32A 0.9900 .
C32 H32B 0.9900 .
C33 C34 1.497(8) .
C34 C35 1.387(10) .
C34 C39 1.344(8) .
C35 H35 0.9500 .
C35 C36 1.440(11) .
C36 H36 0.930(2) .
C36 C37 1.51(2) .
C36 C45 1.143(14) 2_756
C37 C38 1.24(2) .
C37 C45 0.39(3) 2_756
C38 H38 0.9500 .
C38 C39 1.377(7) .
C39 H39 0.9500 .
C40 H40A 0.9900 .
C40 H40B 0.9900 .
C40 C41 1.498(14) .
C41 H41A 0.9900 .
C41 H41B 0.9900 .
C41 C42 1.582(15) .
C42 H42A 0.9900 .
C42 H42B 0.9900 .
C43 H43A 0.9900 .
C43 H43B 0.9900 .
C43 C44 1.589(19) .
C44 H44A 0.9900 .
C44 H44B 0.9900 .
C45 C36 1.143(14) 2_756
C45 C37 0.39(3) 2_756
C46 H46A 0.9800 .
C46 H46B 0.9800 .
C46 H46C 0.9800 .
C47 H47A 0.9800 .
C47 H47B 0.9800 .
C47 H47C 0.9800 .
C48 H48A 0.9800 .
C48 H48B 0.9800 .
C48 H48C 0.9800 .
C49 H49A 0.9800 .
C49 H49B 0.9800 .
C49 H49C 0.9800 .

loop_
_geom_torsion_atom_site_label_1
_geom_torsion_atom_site_label_2
_geom_torsion_atom_site_label_3
_geom_torsion_atom_site_label_4
_geom_torsion
_geom_torsion_site_symmetry_1
_geom_torsion_site_symmetry_4
Zn1 O1 C1 O2 1.2(7) . .
Zn1 O1 C1 C2 180.0(3) . .
Zn1 O3 C14 O4 46.3(9) . .
Zn1 O3 C14 C15 -135.2(5) . .
Zn1 O5 C24 O6 39.5(7) . .
Zn1 O5 C24 C25 -140.8(4) . .
Zn1 O7 C33 O8 3.6(6) . .
Zn1 O7 C33 C34 -177.6(4) . .
Zn1 O8 C33 O7 -2.8(5) . .
Zn1 O8 C33 C34 178.3(5) . .
Zn1 C33 C34 C35 172.8(14) . .
Zn1 C33 C34 C39 -6.9(19) . .
Zn2 O2 C1 O1 35.8(7) . .
Zn2 O2 C1 C2 -142.9(3) . .
Zn2 O4 C14 O3 8.0(6) . .
Zn2 O4 C14 C15 -170.5(3) . .
Zn2 O6 C24 O5 -9.4(7) . .
Zn2 O6 C24 C25 170.9(3) . .
O1 C1 C2 C3 -7.0(7) . .
O1 C1 C2 C7 174.3(5) . .
O2 C1 C2 C3 171.8(5) . .
O2 C1 C2 C7 -6.9(7) . .
O3 C14 C15 C16 8.9(6) . .
O3 C14 C15 C20 -170.2(5) . .
O4 C14 C15 C16 -172.6(4) . .
O4 C14 C15 C20 8.4(7) . .
O5 C24 C25 C26 -2.8(7) . .
O5 C24 C25 C30 176.6(4) . .
O6 C24 C25 C26 176.9(5) . .
O6 C24 C25 C30 -3.6(7) . .
O7 C33 C34 C35 -179.4(7) . .
O7 C33 C34 C39 0.9(8) . .
O8 C33 C34 C35 -0.5(9) . .
O8 C33 C34 C39 179.8(5) . .
N1 C18 C19 C20 179.2(5) . .
N1 C22 C23 C31 77.3(6) . 2_556
N2 C5 C6 C7 -175(3) . .
N2 C5 C6 C13 -140(24) . 2_575
N2 C8 C9 N3 -59.8(15) . .
N3 C10 C11 C12 34.9(14) . .
N4 C28 C29 C30 -175.0(4) . .
N5 C37 C38 C39 177.6(11) . .
N5 C40 C41 C42 -45.3(12) . .
N6 C43 C44 N5 61.4(13) . .
C1 C2 C3 C4 -177.5(6) . .
C1 C2 C7 C6 177.6(6) . .
C2 C3 C4 C5 -1.7(16) . .
C2 C3 C4 C13 3(2) . 2_575
C3 C2 C7 C6 -1.1(9) . .
C3 C4 C5 N2 176.9(16) . .
C3 C4 C5 C6 2(3) . .
C3 C4 C5 C13 151(17) . 2_575
C4 C5 C6 C7 -2(3) . .
C4 C5 C6 C13 33(19) . 2_575
C5 N2 C8 C9 -79(3) . .
C5 N2 C12 C11 77(3) . .
C5 C6 C7 C2 2(2) . .
C7 C2 C3 C4 1.2(9) . .
C8 N2 C5 C4 -30(4) . .
C8 N2 C5 C6 143(3) . .
C8 N2 C5 C13 -13(14) . 2_575
C8 N2 C12 C11 -83.3(17) . .
C9 N3 C10 C11 -82.8(15) . .
C9 N3 C13 C4 160(3) . 2_575
C9 N3 C13 C5 -50(14) . 2_575
C9 N3 C13 C6 -37(4) . 2_575
C10 N3 C9 C8 77.5(18) . .
C10 N3 C13 C4 15(5) . 2_575
C10 N3 C13 C5 165(11) . 2_575
C10 N3 C13 C6 178.3(15) . 2_575
C10 C11 C12 N2 35.4(15) . .
C12 N2 C5 C4 173.9(15) . .
C12 N2 C5 C6 -13(5) . .
C12 N2 C5 C13 -170(12) . 2_575
C12 N2 C8 C9 76(2) . .
C13 N3 C9 C8 -66(3) . .
C13 N3 C10 C11 69(3) . .
C13 C4 C5 N2 26(16) 2_575 .
C13 C4 C5 C6 -149(20) 2_575 .
C13 C5 C6 C7 -35(22) 2_575 .
C13 C6 C7 C2 -2.6(19) 2_575 .
C14 C15 C16 C17 179.1(4) . .
C14 C15 C20 C19 -179.6(5) . .
C15 C16 C17 C18 1.2(6) . .
C16 C15 C20 C19 1.3(7) . .
C16 C17 C18 N1 -179.8(4) . .
C16 C17 C18 C19 0.1(6) . .
C17 C18 C19 C20 -0.6(7) . .
C18 N1 C21 C32 -164.0(4) . 2_556
C18 N1 C22 C23 104.8(6) . .
C18 C19 C20 C15 -0.1(8) . .
C20 C15 C16 C17 -1.9(6) . .
C21 N1 C18 C17 -10.5(6) . .
C21 N1 C18 C19 169.7(4) . .
C21 N1 C22 C23 -81.3(6) . .
C22 N1 C18 C17 163.4(4) . .
C22 N1 C18 C19 -16.4(7) . .
C22 N1 C21 C32 21.9(6) . 2_556
C24 C25 C26 C27 179.9(5) . .
C24 C25 C30 C29 -180.0(4) . .
C25 C26 C27 C28 0.8(9) . .
C26 C25 C30 C29 -0.5(7) . .
C26 C27 C28 N4 174.9(5) . .
C26 C27 C28 C29 -1.9(8) . .
C27 C28 C29 C30 1.8(7) . .
C28 N4 C31 C23 92.0(6) . 2_556
C28 N4 C32 C21 -72.5(7) . 2_556
C28 C29 C30 C25 -0.7(7) . .
C30 C25 C26 C27 0.4(8) . .
C31 N4 C28 C27 6.7(8) . .
C31 N4 C28 C29 -176.6(5) . .
C31 N4 C32 C21 90.9(6) . 2_556
C32 N4 C28 C27 168.7(5) . .
C32 N4 C28 C29 -14.6(7) . .
C32 N4 C31 C23 -71.0(6) . 2_556
C33 C34 C35 C36 178.6(7) . .
C33 C34 C39 C38 178.1(5) . .
C34 C35 C36 C37 7.2(16) . .
C34 C35 C36 C45 12.9(19) . 2_756
C35 C34 C39 C38 -1.6(9) . .
C35 C36 C37 N5 178.8(12) . .
C35 C36 C37 C38 -9.0(19) . .
C35 C36 C37 C45 115(18) . 2_756
C36 C37 C38 C39 6(2) . .
C37 N5 C40 C41 -65.3(14) . .
C37 N5 C44 C43 81.3(15) . .
C37 C38 C39 C34 -1.4(14) . .
C39 C34 C35 C36 -1.7(12) . .
C40 N5 C37 C36 -11(2) . .
C40 N5 C37 C38 179.0(14) . .
C40 N5 C37 C45 5(6) . 2_756
C40 N5 C44 C43 -79.0(12) . .
C40 C41 C42 N6 -31.3(15) . .
C42 N6 C43 C44 -83.3(14) . .
C42 N6 C45 C36 -162.2(15) . 2_756
C42 N6 C45 C37 0(6) . 2_756
C43 N6 C42 C41 91.4(14) . .
C43 N6 C45 C36 31(3) . 2_756
C43 N6 C45 C37 -167(5) . 2_756
C44 N5 C37 C36 -168.9(13) . .
C44 N5 C37 C38 21(3) . .
C44 N5 C37 C45 -154(6) . 2_756
C44 N5 C40 C41 94.0(11) . .
C45 N6 C42 C41 -77.7(14) . .
C45 N6 C43 C44 83.7(17) . .
C45 C36 C37 N5 64(17) 2_756 .
C45 C36 C37 C38 -124(19) 2_756 .
C45 C37 C38 C39 -8(7) 2_756 .
C46 S1 O9 Zn2 -92.4(11) . .
C47 S2 O9 Zn2 69(4) . .
C48 S1 O9 Zn2 175.5(8) . .
C49 S2 O9 Zn2 -98(3) . .
